data_7233593
loop_
_publ_author_name
'Bissessar, Damien'
'Egly, Julien'
'Achard, Thierry'
'Steffanut, Pascal'
'Bellemin-Laponnaz, St\'ephane'

_publ_section_title
;
 Catalyst-free hydrophosphination of alkenes in presence of
 2-methyltetrahydrofuran: a green and easy access to a wide range of
 tertiary phosphines
;
_journal_issue 47
_journal_name_full 'RSC Advances'
_journal_page_first 27250
_journal_paper_doi 10.1039/C9RA04896K
_journal_volume 9
_journal_year 2019
_chemical_formula_sum 'C36 H40 O6 P2'
_chemical_formula_weight 630.62
_space_group_crystal_system triclinic
_space_group_IT_number 2
_space_group_name_Hall '-P 1'
_space_group_name_H-M_alt 'P -1'
_symmetry_space_group_name_Hall '-P 1'
_symmetry_space_group_name_H-M 'P -1'
_atom_sites_solution_hydrogens geom
_audit_block_doi 10.5517/ccdc.csd.cc229sdl
_audit_creation_method SHELXL-2013
_audit_update_record
;
2019-05-14 deposited with the CCDC.    2019-08-19 downloaded from the CCDC.
;
_cell_angle_alpha 90.613(4)
_cell_angle_beta 92.777(3)
_cell_angle_gamma 103.471(3)
_cell_formula_units_Z 1
_cell_length_a 5.6788(4)
_cell_length_b 8.9086(4)
_cell_length_c 16.4624(11)
_cell_measurement_temperature 173(2)
_cell_volume 808.76(9)
_computing_structure_refinement 'SHELXL-2013 (Sheldrick, 2013)'
_diffrn_ambient_temperature 173(2)
_diffrn_measured_fraction_theta_full 1.003
_diffrn_measured_fraction_theta_max 0.996
_diffrn_radiation_type MoK\a
_diffrn_radiation_wavelength 0.71073
_diffrn_reflns_av_R_equivalents 0.1913
_diffrn_reflns_av_unetI/netI 0.1269
_diffrn_reflns_Laue_measured_fraction_full 1.003
_diffrn_reflns_Laue_measured_fraction_max 0.996
_diffrn_reflns_limit_h_max 7
_diffrn_reflns_limit_h_min -7
_diffrn_reflns_limit_k_max 11
_diffrn_reflns_limit_k_min -11
_diffrn_reflns_limit_l_max 21
_diffrn_reflns_limit_l_min -21
_diffrn_reflns_number 16776
_diffrn_reflns_point_group_measured_fraction_full 1.003
_diffrn_reflns_point_group_measured_fraction_max 0.996
_diffrn_reflns_theta_full 25.242
_diffrn_reflns_theta_max 27.349
_diffrn_reflns_theta_min 1.239
_exptl_absorpt_coefficient_mu 0.180
_exptl_crystal_density_diffrn 1.295
_exptl_crystal_F_000 334
_exptl_crystal_size_max 0.200
_exptl_crystal_size_mid 0.120
_exptl_crystal_size_min 0.100
_refine_diff_density_max 1.233
_refine_diff_density_min -0.701
_refine_diff_density_rms 0.197
_refine_ls_extinction_coef 0.08(4)
_refine_ls_extinction_expression Fc^*^=kFc[1+0.001xFc^2^\l^3^/sin(2\q)]^-1/4^
_refine_ls_extinction_method SHELXL
_refine_ls_goodness_of_fit_ref 1.847
_refine_ls_hydrogen_treatment constr
_refine_ls_matrix_type full
_refine_ls_number_parameters 201
_refine_ls_number_reflns 3594
_refine_ls_number_restraints 0
_refine_ls_restrained_S_all 1.847
_refine_ls_R_factor_all 0.2133
_refine_ls_R_factor_gt 0.1689
_refine_ls_shift/su_max 0.000
_refine_ls_shift/su_mean 0.000
_refine_ls_structure_factor_coef Fsqd
_refine_ls_weighting_details 'w=1/[\s^2^(Fo^2^)+(0.2000P)^2^] where P=(Fo^2^+2Fc^2^)/3'
_refine_ls_weighting_scheme calc
_refine_ls_wR_factor_gt 0.4599
_refine_ls_wR_factor_ref 0.4923
_reflns_Friedel_coverage 0.000
_reflns_number_gt 2433
_reflns_number_total 3594
_reflns_threshold_expression 'I > 2\s(I)'
_cod_data_source_file c9ra04896k2.cif
_cod_data_source_block shelx_CCDC1
_cod_database_code 7233593
_shelx_space_group_comment
;
The symmetry employed for this shelxl refinement is uniquely defined
by the following loop, which should always be used as a source of
symmetry information in preference to the above space-group names.
They are only intended as comments.
;
_shelx_estimated_absorpt_t_min 0.965
_shelx_estimated_absorpt_t_max 0.982
_shelxl_version_number 2013-4

loop_
_space_group_symop_operation_xyz
'x, y, z'
'-x, -y, -z'

loop_
_atom_site_label
_atom_site_type_symbol
_atom_site_fract_x
_atom_site_fract_y
_atom_site_fract_z
_atom_site_U_iso_or_equiv
_atom_site_adp_type
_atom_site_occupancy
_atom_site_site_symmetry_order
_atom_site_calc_flag
_atom_site_refinement_flags_posn
_atom_site_refinement_flags_adp
C1 C 0.2907(18) 0.1425(11) 0.1349(6) 0.031(2) Uani 1 1 d . .
C2 C 0.478(2) 0.2334(12) 0.0966(6) 0.037(2) Uani 1 1 d . .
H2 H 0.6383 0.2523 0.1204 0.045 Uiso 1 1 calc R U
C3 C 0.434(2) 0.2980(13) 0.0229(7) 0.048(3) Uani 1 1 d . .
H3 H 0.5661 0.3589 -0.0044 0.057 Uiso 1 1 calc R U
C4 C 0.207(2) 0.2755(14) -0.0107(8) 0.051(3) Uani 1 1 d . .
H4 H 0.1788 0.3212 -0.0610 0.062 Uiso 1 1 calc R U
C5 C 0.026(2) 0.1905(17) 0.0263(8) 0.056(3) Uani 1 1 d . .
H5 H -0.1333 0.1742 0.0019 0.067 Uiso 1 1 calc R U
C6 C 0.061(2) 0.1227(14) 0.1012(7) 0.043(3) Uani 1 1 d . .
H6 H -0.0738 0.0641 0.1281 0.052 Uiso 1 1 calc R U
C7 C 0.1943(16) -0.1443(9) 0.2252(6) 0.0245(19) Uani 1 1 d . .
C8 C -0.0292(18) -0.2006(11) 0.2577(7) 0.038(3) Uani 1 1 d . .
H8 H -0.1104 -0.1310 0.2820 0.045 Uiso 1 1 calc R U
C9 C -0.133(2) -0.3548(11) 0.2549(7) 0.040(3) Uani 1 1 d . .
H9 H -0.2816 -0.3920 0.2803 0.048 Uiso 1 1 calc R U
C10 C -0.027(2) -0.4585(11) 0.2157(7) 0.039(3) Uani 1 1 d . .
H10 H -0.1020 -0.5656 0.2135 0.047 Uiso 1 1 calc R U
C11 C 0.187(2) -0.4046(11) 0.1805(6) 0.038(3) Uani 1 1 d . .
H11 H 0.2598 -0.4753 0.1532 0.045 Uiso 1 1 calc R U
C12 C 0.302(2) -0.2487(11) 0.1836(6) 0.036(2) Uani 1 1 d . .
H12 H 0.4511 -0.2128 0.1581 0.043 Uiso 1 1 calc R U
C13 C 0.2179(18) 0.1471(11) 0.3067(6) 0.029(2) Uani 1 1 d . .
H13A H 0.0508 0.1493 0.2876 0.035 Uiso 1 1 calc R U
H13B H 0.2092 0.0884 0.3577 0.035 Uiso 1 1 calc R U
C14 C 0.3677(18) 0.3110(11) 0.3226(6) 0.032(2) Uani 1 1 d . .
H14A H 0.5298 0.3066 0.3459 0.038 Uiso 1 1 calc R U
H14B H 0.3906 0.3643 0.2701 0.038 Uiso 1 1 calc R U
C15 C 0.253(2) 0.4050(11) 0.3799(6) 0.033(2) Uani 1 1 d . .
C16 C 0.299(2) 0.6498(11) 0.4447(7) 0.039(3) Uani 1 1 d . .
H16A H 0.2757 0.6076 0.4998 0.046 Uiso 1 1 calc R U
H16B H 0.1423 0.6647 0.4217 0.046 Uiso 1 1 calc R U
C17 C 0.486(2) 0.7996(11) 0.4480(7) 0.041(3) Uani 1 1 d . .
H17A H 0.5137 0.8371 0.3921 0.049 Uiso 1 1 calc R U
H17B H 0.6412 0.7827 0.4717 0.049 Uiso 1 1 calc R U
C18 C 0.4074(19) 0.9230(10) 0.4991(6) 0.033(2) Uani 1 1 d . .
H18A H 0.2498 0.9374 0.4764 0.040 Uiso 1 1 calc R U
H18B H 0.3844 0.8866 0.5555 0.040 Uiso 1 1 calc R U
O1 O 0.6244(12) 0.0790(9) 0.2421(5) 0.044(2) Uani 1 1 d . .
O2 O 0.0623(16) 0.3568(8) 0.4096(5) 0.055(3) Uani 1 1 d . .
O3 O 0.3929(14) 0.5441(8) 0.3920(4) 0.0378(18) Uani 1 1 d . .
P1 P 0.3578(4) 0.0541(3) 0.23047(15) 0.0248(8) Uani 1 1 d . .

loop_
_atom_site_aniso_label
_atom_site_aniso_U_11
_atom_site_aniso_U_22
_atom_site_aniso_U_33
_atom_site_aniso_U_23
_atom_site_aniso_U_13
_atom_site_aniso_U_12
C1 0.028(5) 0.027(5) 0.038(5) -0.007(4) 0.005(4) 0.007(4)
C2 0.040(6) 0.032(5) 0.040(6) 0.001(4) 0.007(5) 0.007(4)
C3 0.060(8) 0.039(6) 0.047(7) 0.004(5) 0.016(6) 0.014(6)
C4 0.062(9) 0.058(8) 0.044(7) 0.007(6) 0.012(6) 0.034(7)
C5 0.050(8) 0.082(9) 0.044(7) 0.010(6) 0.007(6) 0.029(7)
C6 0.045(7) 0.053(7) 0.036(6) 0.003(5) 0.004(5) 0.020(5)
C7 0.023(4) 0.012(3) 0.039(5) 0.001(3) -0.001(4) 0.004(3)
C8 0.027(5) 0.025(5) 0.059(7) -0.003(4) 0.012(5) 0.003(4)
C9 0.035(6) 0.026(5) 0.054(7) 0.004(4) 0.007(5) -0.006(4)
C10 0.043(6) 0.020(5) 0.051(7) 0.001(4) -0.007(5) 0.000(4)
C11 0.057(7) 0.021(4) 0.040(6) 0.002(4) 0.007(5) 0.018(5)
C12 0.046(6) 0.026(5) 0.035(5) -0.003(4) 0.003(5) 0.009(4)
C13 0.031(5) 0.025(4) 0.030(5) -0.001(4) 0.001(4) 0.001(4)
C14 0.037(6) 0.029(5) 0.031(5) -0.005(4) 0.006(4) 0.008(4)
C15 0.044(6) 0.029(5) 0.027(5) 0.001(4) 0.012(4) 0.011(4)
C16 0.050(7) 0.030(5) 0.035(5) -0.011(4) 0.005(5) 0.008(5)
C17 0.055(7) 0.028(5) 0.039(6) -0.001(4) 0.006(5) 0.008(5)
C18 0.046(6) 0.025(5) 0.026(5) -0.001(4) 0.005(4) 0.005(5)
O1 0.020(3) 0.075(5) 0.042(4) -0.023(4) -0.011(3) 0.025(4)
O2 0.059(6) 0.035(4) 0.069(6) -0.016(4) 0.038(5) -0.003(4)
O3 0.041(4) 0.030(4) 0.042(4) -0.006(3) 0.010(3) 0.004(3)
P1 0.0211(12) 0.0229(12) 0.0302(13) -0.0025(9) 0.0014(9) 0.0048(8)

loop_
_atom_type_symbol
_atom_type_description
_atom_type_scat_dispersion_real
_atom_type_scat_dispersion_imag
_atom_type_scat_source
C C 0.0033 0.0016 'International Tables Vol C Tables 4.2.6.8 and 6.1.1.4'
H H 0.0000 0.0000 'International Tables Vol C Tables 4.2.6.8 and 6.1.1.4'
O O 0.0106 0.0060 'International Tables Vol C Tables 4.2.6.8 and 6.1.1.4'
P P 0.1023 0.0942 'International Tables Vol C Tables 4.2.6.8 and 6.1.1.4'

loop_
_geom_angle_atom_site_label_1
_geom_angle_atom_site_label_2
_geom_angle_atom_site_label_3
_geom_angle
_geom_angle_site_symmetry_1
C2 C1 C6 118.9(11) .
C2 C1 P1 118.5(8) .
C6 C1 P1 122.6(8) .
C1 C2 C3 119.9(11) .
C1 C2 H2 120.1 .
C3 C2 H2 120.1 .
C4 C3 C2 120.7(12) .
C4 C3 H3 119.6 .
C2 C3 H3 119.6 .
C5 C4 C3 119.7(13) .
C5 C4 H4 120.1 .
C3 C4 H4 120.1 .
C4 C5 C6 121.7(13) .
C4 C5 H5 119.1 .
C6 C5 H5 119.1 .
C1 C6 C5 119.0(11) .
C1 C6 H6 120.5 .
C5 C6 H6 120.5 .
C8 C7 C12 118.6(8) .
C8 C7 P1 124.7(7) .
C12 C7 P1 116.8(7) .
C9 C8 C7 120.5(9) .
C9 C8 H8 119.8 .
C7 C8 H8 119.8 .
C8 C9 C10 121.3(9) .
C8 C9 H9 119.4 .
C10 C9 H9 119.4 .
C11 C10 C9 119.0(9) .
C11 C10 H10 120.5 .
C9 C10 H10 120.5 .
C10 C11 C12 121.6(9) .
C10 C11 H11 119.2 .
C12 C11 H11 119.2 .
C11 C12 C7 118.9(10) .
C11 C12 H12 120.6 .
C7 C12 H12 120.6 .
C14 C13 P1 109.2(7) .
C14 C13 H13A 109.8 .
P1 C13 H13A 109.8 .
C14 C13 H13B 109.8 .
P1 C13 H13B 109.8 .
H13A C13 H13B 108.3 .
C15 C14 C13 113.5(8) .
C15 C14 H14A 108.9 .
C13 C14 H14A 108.9 .
C15 C14 H14B 108.9 .
C13 C14 H14B 108.9 .
H14A C14 H14B 107.7 .
O2 C15 O3 125.6(9) .
O2 C15 C14 123.9(9) .
O3 C15 C14 110.5(8) .
O3 C16 C17 106.2(8) .
O3 C16 H16A 110.5 .
C17 C16 H16A 110.5 .
O3 C16 H16B 110.5 .
C17 C16 H16B 110.5 .
H16A C16 H16B 108.7 .
C16 C17 C18 111.7(9) .
C16 C17 H17A 109.3 .
C18 C17 H17A 109.3 .
C16 C17 H17B 109.3 .
C18 C17 H17B 109.3 .
H17A C17 H17B 107.9 .
C18 C18 C17 112.1(10) 2_676
C18 C18 H18A 109.2 2_676
C17 C18 H18A 109.2 .
C18 C18 H18B 109.2 2_676
C17 C18 H18B 109.2 .
H18A C18 H18B 107.9 .
C15 O3 C16 116.2(8) .
O1 P1 C7 115.0(4) .
O1 P1 C13 114.7(4) .
C7 P1 C13 106.2(4) .
O1 P1 C1 108.1(5) .
C7 P1 C1 107.5(4) .
C13 P1 C1 104.6(4) .

loop_
_geom_bond_atom_site_label_1
_geom_bond_atom_site_label_2
_geom_bond_distance
_geom_bond_site_symmetry_2
C1 C2 1.365(14) .
C1 C6 1.366(15) .
C1 P1 1.830(11) .
C2 C3 1.385(16) .
C2 H2 0.9500 .
C3 C4 1.349(18) .
C3 H3 0.9500 .
C4 C5 1.309(19) .
C4 H4 0.9500 .
C5 C6 1.404(16) .
C5 H5 0.9500 .
C6 H6 0.9500 .
C7 C8 1.386(13) .
C7 C12 1.416(13) .
C7 P1 1.794(8) .
C8 C9 1.363(13) .
C8 H8 0.9500 .
C9 C10 1.386(15) .
C9 H9 0.9500 .
C10 C11 1.357(16) .
C10 H10 0.9500 .
C11 C12 1.390(13) .
C11 H11 0.9500 .
C12 H12 0.9500 .
C13 C14 1.522(13) .
C13 P1 1.809(10) .
C13 H13A 0.9900 .
C13 H13B 0.9900 .
C14 C15 1.520(13) .
C14 H14A 0.9900 .
C14 H14B 0.9900 .
C15 O2 1.199(12) .
C15 O3 1.314(12) .
C16 O3 1.477(11) .
C16 C17 1.497(14) .
C16 H16A 0.9900 .
C16 H16B 0.9900 .
C17 C18 1.537(13) .
C17 H17A 0.9900 .
C17 H17B 0.9900 .
C18 C18 1.522(18) 2_676
C18 H18A 0.9900 .
C18 H18B 0.9900 .
O1 P1 1.481(7) .

loop_
_geom_torsion_atom_site_label_1
_geom_torsion_atom_site_label_2
_geom_torsion_atom_site_label_3
_geom_torsion_atom_site_label_4
_geom_torsion
_geom_torsion_site_symmetry_4
C6 C1 C2 C3 -2.9(15) .
P1 C1 C2 C3 178.0(8) .
C1 C2 C3 C4 1.8(17) .
C2 C3 C4 C5 -0.7(19) .
C3 C4 C5 C6 1(2) .
C2 C1 C6 C5 3.0(15) .
P1 C1 C6 C5 -177.9(9) .
C4 C5 C6 C1 -2.0(19) .
C12 C7 C8 C9 5.0(16) .
P1 C7 C8 C9 -176.1(8) .
C7 C8 C9 C10 -3.8(17) .
C8 C9 C10 C11 0.9(17) .
C9 C10 C11 C12 0.6(17) .
C10 C11 C12 C7 0.7(16) .
C8 C7 C12 C11 -3.4(15) .
P1 C7 C12 C11 177.6(8) .
P1 C13 C14 C15 174.5(7) .
C13 C14 C15 O2 -0.8(16) .
C13 C14 C15 O3 179.1(8) .
O3 C16 C17 C18 178.1(9) .
C16 C17 C18 C18 -178.3(11) 2_676
O2 C15 O3 C16 -2.0(16) .
C14 C15 O3 C16 178.1(8) .
C17 C16 O3 C15 -179.1(9) .
C8 C7 P1 O1 143.0(9) .
C12 C7 P1 O1 -38.1(9) .
C8 C7 P1 C13 15.0(11) .
C12 C7 P1 C13 -166.1(8) .
C8 C7 P1 C1 -96.6(10) .
C12 C7 P1 C1 82.4(8) .
C14 C13 P1 O1 44.5(9) .
C14 C13 P1 C7 172.7(7) .
C14 C13 P1 C1 -73.7(8) .
C2 C1 P1 O1 -9.6(9) .
C6 C1 P1 O1 171.3(8) .
C2 C1 P1 C7 -134.4(8) .
C6 C1 P1 C7 46.6(9) .
C2 C1 P1 C13 113.0(8) .
C6 C1 P1 C13 -66.1(9) .
